data_2226319
loop_
_publ_author_name
'Lin, Qiu-Yue'
'Wang, Na'
'Wu, Yi-Zhou'

_publ_section_title
;
 Poly[bis(1<i>H</i>-imidazole)bis(\m~2~-1<i>H</i>-imidazolido)bis(\m~2~-7-oxabicyclo[2.2.1]heptane-2,3-dicarboxylato)trizinc(II)]
;
_journal_coeditor_code WM2332
_journal_issue 6
_journal_name_full 'Acta Crystallographica Section E'
_journal_page_first m705
_journal_page_last m706
_journal_paper_doi 10.1107/S1600536810017915
_journal_volume 66
_journal_year 2010
_chemical_formula_iupac '[Zn3 (C8 H8 O5)2 (C3 H3 N2)2 (C3 H4 N2)2]'
_chemical_formula_moiety 'C28 H30 N8 O10 Zn3'
_chemical_formula_sum 'C28 H30 N8 O10 Zn3'
_chemical_formula_weight 834.71
_chemical_name_systematic
;
Poly[bis(\m~2~-1<i>H</i>-imidazolido)bis(1<i>H</i>-imidazole)bis(\m~2~-
7-oxabicyclo[2.2.1]heptane-2,3-dicarboxylato)trizinc(II)]
;
_space_group_IT_number 14
_symmetry_cell_setting monoclinic
_symmetry_space_group_name_Hall '-P 2ybc'
_symmetry_space_group_name_H-M 'P 1 21/c 1'
_atom_sites_solution_hydrogens geom
_atom_sites_solution_primary direct
_atom_sites_solution_secondary difmap
_audit_creation_method SHELXL-97
_cell_angle_alpha 90.00
_cell_angle_beta 112.6330(10)
_cell_angle_gamma 90.00
_cell_formula_units_Z 2
_cell_length_a 7.99930(10)
_cell_length_b 22.3923(2)
_cell_length_c 9.75860(10)
_cell_measurement_reflns_used 5397
_cell_measurement_temperature 296(2)
_cell_measurement_theta_max 27.61
_cell_measurement_theta_min 1.82
_cell_volume 1613.37(3)
_computing_cell_refinement 'SAINT (Bruker, 2006)'
_computing_data_collection 'APEX2 (Bruker, 2006)'
_computing_data_reduction 'SAINT (Bruker, 2006)'
_computing_molecular_graphics 'SHELXTL (Sheldrick, 2008)'
_computing_publication_material 'SHELXL97 (Sheldrick, 2008)'
_computing_structure_refinement 'SHELXL97 (Sheldrick, 2008)'
_computing_structure_solution 'SHELXS97 (Sheldrick, 2008)'
_diffrn_ambient_temperature 296(2)
_diffrn_measured_fraction_theta_full 0.993
_diffrn_measured_fraction_theta_max 0.993
_diffrn_measurement_device_type 'Bruker APEXII CCD diffractometer'
_diffrn_measurement_method '\w scans'
_diffrn_radiation_monochromator graphite
_diffrn_radiation_source 'fine-focus sealed tube'
_diffrn_radiation_type MoK\a
_diffrn_radiation_wavelength 0.71073
_diffrn_reflns_av_R_equivalents 0.0231
_diffrn_reflns_av_sigmaI/netI 0.0224
_diffrn_reflns_limit_h_max 10
_diffrn_reflns_limit_h_min -10
_diffrn_reflns_limit_k_max 28
_diffrn_reflns_limit_k_min -29
_diffrn_reflns_limit_l_max 12
_diffrn_reflns_limit_l_min -12
_diffrn_reflns_number 13439
_diffrn_reflns_theta_full 27.61
_diffrn_reflns_theta_max 27.61
_diffrn_reflns_theta_min 1.82
_diffrn_standards_decay_% 0
_diffrn_standards_interval_count 0
_diffrn_standards_interval_time .
_diffrn_standards_number 0
_exptl_absorpt_coefficient_mu 2.281
_exptl_absorpt_correction_T_max 0.822
_exptl_absorpt_correction_T_min 0.629
_exptl_absorpt_correction_type multi-scan
_exptl_absorpt_process_details '(SADABS; Sheldrick, 1996)'
_exptl_crystal_colour colourless
_exptl_crystal_density_diffrn 1.718
_exptl_crystal_density_method 'not measured'
_exptl_crystal_description block
_exptl_crystal_F_000 848
_exptl_crystal_size_max 0.28
_exptl_crystal_size_mid 0.17
_exptl_crystal_size_min 0.09
_refine_diff_density_max 0.356
_refine_diff_density_min -0.278
_refine_ls_extinction_method none
_refine_ls_goodness_of_fit_ref 1.032
_refine_ls_hydrogen_treatment constr
_refine_ls_matrix_type full
_refine_ls_number_parameters 223
_refine_ls_number_reflns 3714
_refine_ls_number_restraints 0
_refine_ls_restrained_S_all 1.032
_refine_ls_R_factor_gt 0.0235
_refine_ls_shift/su_max 0.001
_refine_ls_shift/su_mean 0.000
_refine_ls_structure_factor_coef Fsqd
_refine_ls_weighting_details 'w=1/[\s^2^(Fo^2^)+(0.0306P)^2^+0.4382P] where P=(Fo^2^+2Fc^2^)/3'
_refine_ls_weighting_scheme calc
_refine_ls_wR_factor_gt 0.0578
_refine_ls_wR_factor_ref 0.0601
_reflns_number_gt 3197
_reflns_number_total 3714
_reflns_threshold_expression I>2\s(I)
_cod_data_source_file wm2332.cif
_cod_data_source_block I
_cod_original_sg_symbol_H-M 'P 21/c'
_cod_database_code 2226319
_cod_database_fobs_code 2226319

loop_
_symmetry_equiv_pos_as_xyz
'x, y, z'
'-x, y+1/2, -z+1/2'
'-x, -y, -z'
'x, -y-1/2, z-1/2'

loop_
_atom_site_type_symbol
_atom_site_label
_atom_site_fract_x
_atom_site_fract_y
_atom_site_fract_z
_atom_site_U_iso_or_equiv
_atom_site_adp_type
_atom_site_calc_flag
_atom_site_refinement_flags
_atom_site_occupancy
_atom_site_disorder_assembly
_atom_site_disorder_group
Zn Zn1 0.02705(3) 0.327653(8) 0.68480(2) 0.02488(7) Uani d . 1 . .
Zn Zn2 0.0000 0.5000 1.0000 0.02427(8) Uani d S 1 . .
C C1 0.5856(3) 0.35035(11) 0.8423(3) 0.0508(6) Uani d . 1 . .
H H1A 0.7015 0.3415 0.8476 0.061 Uiso calc R 1 . .
C C2 0.4334(3) 0.31994(10) 0.7673(3) 0.0471(5) Uani d . 1 . .
H H2A 0.4259 0.2860 0.7103 0.057 Uiso calc R 1 . .
C C3 0.3601(3) 0.39293(9) 0.8744(2) 0.0391(5) Uani d . 1 . .
H H3A 0.2943 0.4196 0.9073 0.047 Uiso calc R 1 . .
C C4 -0.1719(3) 0.18968(8) 0.8571(2) 0.0333(4) Uani d . 1 . .
H H4A -0.2451 0.1565 0.8488 0.040 Uiso calc R 1 . .
C C5 -0.1783(3) 0.22588(8) 0.7447(2) 0.0325(4) Uani d . 1 . .
H H5A -0.2566 0.2218 0.6459 0.039 Uiso calc R 1 . .
C C6 0.0280(3) 0.25794(8) 0.94487(19) 0.0293(4) Uani d . 1 . .
H H6A 0.1206 0.2810 1.0110 0.035 Uiso calc R 1 . .
C C7 -0.1093(2) 0.44234(7) 0.70651(18) 0.0222(3) Uani d . 1 . .
C C8 -0.1796(2) 0.50314(7) 0.64085(19) 0.0230(3) Uani d . 1 . .
H H8A -0.2375 0.5001 0.5325 0.028 Uiso calc R 1 . .
C C9 -0.3146(2) 0.52910(8) 0.70277(19) 0.0267(4) Uani d . 1 . .
H H9A -0.3937 0.4991 0.7198 0.032 Uiso calc R 1 . .
C C10 -0.4169(3) 0.58168(8) 0.6063(2) 0.0364(4) Uani d . 1 . .
H H10A -0.5217 0.5927 0.6277 0.044 Uiso calc R 1 . .
H H10B -0.4555 0.5726 0.5015 0.044 Uiso calc R 1 . .
C C11 -0.2716(3) 0.63123(8) 0.6539(2) 0.0395(5) Uani d . 1 . .
H H11A -0.2465 0.6459 0.5702 0.047 Uiso calc R 1 . .
H H11B -0.3078 0.6644 0.7003 0.047 Uiso calc R 1 . .
C C12 -0.1090(3) 0.59822(8) 0.7649(2) 0.0296(4) Uani d . 1 . .
H H12A -0.0177 0.6248 0.8336 0.036 Uiso calc R 1 . .
C C13 -0.0311(2) 0.55369(7) 0.68508(19) 0.0250(4) Uani d . 1 . .
H H13A -0.0282 0.5722 0.5950 0.030 Uiso calc R 1 . .
C C14 0.1603(2) 0.53377(8) 0.78551(19) 0.0265(4) Uani d . 1 . .
N N1 -0.0501(2) 0.26968(6) 0.80047(16) 0.0281(3) Uani d . 1 . .
N N2 -0.0394(2) 0.20990(6) 0.98546(16) 0.0288(3) Uani d . 1 . .
N N3 0.2899(2) 0.34675(7) 0.78774(18) 0.0333(4) Uani d . 1 . .
N N4 0.5372(2) 0.39636(8) 0.9085(2) 0.0429(4) Uani d . 1 . .
H H4B 0.6087 0.4232 0.9632 0.051 Uiso calc R 1 . .
O O1 -0.19478(17) 0.55896(5) 0.83772(13) 0.0271(3) Uani d . 1 . .
O O2 -0.09952(19) 0.40346(5) 0.61684(13) 0.0326(3) Uani d . 1 . .
O O3 0.2753(2) 0.52710(8) 0.73430(17) 0.0515(4) Uani d . 1 . .
O O4 -0.06572(18) 0.43224(5) 0.84191(13) 0.0293(3) Uani d . 1 . .
O O5 0.19131(16) 0.52692(6) 0.92484(13) 0.0299(3) Uani d . 1 . .

loop_
_atom_site_aniso_label
_atom_site_aniso_U_11
_atom_site_aniso_U_22
_atom_site_aniso_U_33
_atom_site_aniso_U_12
_atom_site_aniso_U_13
_atom_site_aniso_U_23
Zn1 0.03053(12) 0.02231(11) 0.02322(11) -0.00257(8) 0.01193(9) -0.00100(7)
Zn2 0.02831(15) 0.02813(15) 0.01822(14) -0.00145(11) 0.01100(12) -0.00224(10)
C1 0.0314(11) 0.0607(14) 0.0607(15) -0.0008(10) 0.0180(11) -0.0062(12)
C2 0.0400(12) 0.0476(13) 0.0559(14) 0.0009(9) 0.0209(11) -0.0142(10)
C3 0.0339(10) 0.0342(10) 0.0435(12) 0.0002(8) 0.0085(9) -0.0071(9)
C4 0.0360(10) 0.0285(9) 0.0353(11) -0.0069(8) 0.0135(9) 0.0026(8)
C5 0.0348(10) 0.0339(10) 0.0254(9) -0.0060(8) 0.0077(8) 0.0002(7)
C6 0.0355(10) 0.0247(9) 0.0267(9) -0.0021(7) 0.0107(8) 0.0007(7)
C7 0.0217(8) 0.0222(8) 0.0228(9) -0.0034(6) 0.0088(7) -0.0027(6)
C8 0.0265(9) 0.0228(8) 0.0185(8) -0.0016(6) 0.0075(7) -0.0007(6)
C9 0.0256(9) 0.0266(9) 0.0275(9) -0.0022(7) 0.0096(7) -0.0005(7)
C10 0.0303(10) 0.0353(10) 0.0400(11) 0.0077(8) 0.0095(9) 0.0041(8)
C11 0.0435(12) 0.0266(10) 0.0465(12) 0.0070(8) 0.0154(10) 0.0055(8)
C12 0.0342(10) 0.0217(8) 0.0334(10) -0.0031(7) 0.0134(8) -0.0021(7)
C13 0.0287(9) 0.0253(8) 0.0229(8) -0.0028(7) 0.0121(7) 0.0023(6)
C14 0.0271(9) 0.0272(9) 0.0270(9) -0.0059(7) 0.0124(8) -0.0009(7)
N1 0.0341(8) 0.0252(7) 0.0249(8) -0.0016(6) 0.0114(7) 0.0028(6)
N2 0.0376(9) 0.0254(8) 0.0256(8) 0.0013(6) 0.0148(7) 0.0035(6)
N3 0.0301(8) 0.0309(8) 0.0371(9) -0.0032(7) 0.0110(7) -0.0046(7)
N4 0.0319(9) 0.0396(9) 0.0461(11) -0.0091(7) 0.0028(8) -0.0045(8)
O1 0.0316(7) 0.0272(6) 0.0250(6) 0.0010(5) 0.0136(5) -0.0020(5)
O2 0.0497(8) 0.0243(6) 0.0235(6) 0.0059(5) 0.0137(6) -0.0031(5)
O3 0.0368(8) 0.0864(12) 0.0406(9) 0.0114(8) 0.0249(7) 0.0152(8)
O4 0.0439(8) 0.0233(6) 0.0203(6) 0.0005(5) 0.0120(6) -0.0004(5)
O5 0.0258(6) 0.0419(7) 0.0226(6) -0.0049(5) 0.0099(5) -0.0012(5)

loop_
_atom_type_symbol
_atom_type_description
_atom_type_scat_dispersion_real
_atom_type_scat_dispersion_imag
_atom_type_scat_source
C C 0.0033 0.0016 'International Tables Vol C Tables 4.2.6.8 and 6.1.1.4'
H H 0.0000 0.0000 'International Tables Vol C Tables 4.2.6.8 and 6.1.1.4'
N N 0.0061 0.0033 'International Tables Vol C Tables 4.2.6.8 and 6.1.1.4'
O O 0.0106 0.0060 'International Tables Vol C Tables 4.2.6.8 and 6.1.1.4'
Zn Zn 0.2839 1.4301 'International Tables Vol C Tables 4.2.6.8 and 6.1.1.4'

loop_
_geom_angle_atom_site_label_1
_geom_angle_atom_site_label_2
_geom_angle_atom_site_label_3
_geom_angle_site_symmetry_1
_geom_angle_site_symmetry_3
_geom_angle
_geom_angle_publ_flag
O2 Zn1 N1 . . 122.06(6) ?
O2 Zn1 N2 . 4_565 97.25(6) ?
N1 Zn1 N2 . 4_565 104.86(6) ?
O2 Zn1 N3 . . 106.98(6) ?
N1 Zn1 N3 . . 110.76(7) ?
N2 Zn1 N3 4_565 . 114.52(7) ?
O5 Zn2 O5 3_567 . 180.0000(10) ?
O5 Zn2 O4 3_567 . 92.34(5) ?
O5 Zn2 O4 . . 87.66(5) ?
O5 Zn2 O4 3_567 3_567 87.66(5) ?
O5 Zn2 O4 . 3_567 92.34(5) ?
O4 Zn2 O4 . 3_567 180.0 ?
O5 Zn2 O1 3_567 3_567 89.15(5) ?
O5 Zn2 O1 . 3_567 90.85(5) ?
O4 Zn2 O1 . 3_567 90.17(4) ?
O4 Zn2 O1 3_567 3_567 89.83(4) ?
O5 Zn2 O1 3_567 . 90.85(5) ?
O5 Zn2 O1 . . 89.15(5) ?
O4 Zn2 O1 . . 89.83(4) ?
O4 Zn2 O1 3_567 . 90.17(4) ?
O1 Zn2 O1 3_567 . 180.0 ?
C2 C1 N4 . . 106.4(2) ?
C2 C1 H1A . . 126.8 ?
N4 C1 H1A . . 126.8 ?
C1 C2 N3 . . 109.4(2) ?
C1 C2 H2A . . 125.3 ?
N3 C2 H2A . . 125.3 ?
N3 C3 N4 . . 110.88(18) ?
N3 C3 H3A . . 124.6 ?
N4 C3 H3A . . 124.6 ?
C5 C4 N2 . . 108.61(16) ?
C5 C4 H4A . . 125.7 ?
N2 C4 H4A . . 125.7 ?
C4 C5 N1 . . 108.57(16) ?
C4 C5 H5A . . 125.7 ?
N1 C5 H5A . . 125.7 ?
N1 C6 N2 . . 113.37(16) ?
N1 C6 H6A . . 123.3 ?
N2 C6 H6A . . 123.3 ?
O4 C7 O2 . . 122.91(15) ?
O4 C7 C8 . . 121.03(15) ?
O2 C7 C8 . . 116.06(15) ?
C7 C8 C9 . . 112.03(14) ?
C7 C8 C13 . . 114.24(14) ?
C9 C8 C13 . . 100.96(13) ?
C7 C8 H8A . . 109.8 ?
C9 C8 H8A . . 109.8 ?
C13 C8 H8A . . 109.8 ?
O1 C9 C10 . . 102.25(14) ?
O1 C9 C8 . . 102.16(13) ?
C10 C9 C8 . . 109.78(15) ?
O1 C9 H9A . . 113.8 ?
C10 C9 H9A . . 113.8 ?
C8 C9 H9A . . 113.8 ?
C9 C10 C11 . . 101.84(15) ?
C9 C10 H10A . . 111.4 ?
C11 C10 H10A . . 111.4 ?
C9 C10 H10B . . 111.4 ?
C11 C10 H10B . . 111.4 ?
H10A C10 H10B . . 109.3 ?
C12 C11 C10 . . 101.71(15) ?
C12 C11 H11A . . 111.4 ?
C10 C11 H11A . . 111.4 ?
C12 C11 H11B . . 111.4 ?
C10 C11 H11B . . 111.4 ?
H11A C11 H11B . . 109.3 ?
O1 C12 C11 . . 101.88(15) ?
O1 C12 C13 . . 102.39(13) ?
C11 C12 C13 . . 110.85(16) ?
O1 C12 H12A . . 113.5 ?
C11 C12 H12A . . 113.5 ?
C13 C12 H12A . . 113.5 ?
C14 C13 C12 . . 111.41(14) ?
C14 C13 C8 . . 115.37(13) ?
C12 C13 C8 . . 101.21(13) ?
C14 C13 H13A . . 109.5 ?
C12 C13 H13A . . 109.5 ?
C8 C13 H13A . . 109.5 ?
O3 C14 O5 . . 123.32(17) ?
O3 C14 C13 . . 120.10(16) ?
O5 C14 C13 . . 116.54(15) ?
C6 N1 C5 . . 104.69(15) ?
C6 N1 Zn1 . . 127.96(13) ?
C5 N1 Zn1 . . 126.56(12) ?
C6 N2 C4 . . 104.75(14) ?
C6 N2 Zn1 . 4_566 130.16(12) ?
C4 N2 Zn1 . 4_566 125.09(12) ?
C3 N3 C2 . . 105.22(17) ?
C3 N3 Zn1 . . 126.68(14) ?
C2 N3 Zn1 . . 127.52(14) ?
C3 N4 C1 . . 108.14(17) ?
C3 N4 H4B . . 125.9 ?
C1 N4 H4B . . 125.9 ?
C12 O1 C9 . . 96.04(12) ?
C12 O1 Zn2 . . 112.31(10) ?
C9 O1 Zn2 . . 114.50(9) ?
C7 O2 Zn1 . . 121.81(11) ?
C7 O4 Zn2 . . 122.65(10) ?
C14 O5 Zn2 . . 123.34(11) ?

loop_
_geom_bond_atom_site_label_1
_geom_bond_atom_site_label_2
_geom_bond_site_symmetry_2
_geom_bond_distance
_geom_bond_publ_flag
Zn1 O2 . 1.9570(12) y
Zn1 N1 . 1.9686(14) y
Zn1 N2 4_565 1.9944(14) y
Zn1 N3 . 1.9968(16) y
Zn2 O5 3_567 2.0266(12) ?
Zn2 O5 . 2.0266(12) y
Zn2 O4 . 2.0819(12) y
Zn2 O4 3_567 2.0819(12) ?
Zn2 O1 3_567 2.1862(12) ?
Zn2 O1 . 2.1862(12) y
C1 C2 . 1.340(3) ?
C1 N4 . 1.350(3) ?
C1 H1A . 0.9300 ?
C2 N3 . 1.376(3) ?
C2 H2A . 0.9300 ?
C3 N3 . 1.317(2) ?
C3 N4 . 1.327(3) ?
C3 H3A . 0.9300 ?
C4 C5 . 1.349(3) ?
C4 N2 . 1.369(2) ?
C4 H4A . 0.9300 ?
C5 N1 . 1.371(2) ?
C5 H5A . 0.9300 ?
C6 N1 . 1.329(2) ?
C6 N2 . 1.330(2) ?
C6 H6A . 0.9300 ?
C7 O4 . 1.251(2) ?
C7 O2 . 1.2578(19) ?
C7 C8 . 1.518(2) ?
C8 C9 . 1.540(2) ?
C8 C13 . 1.576(2) ?
C8 H8A . 0.9800 ?
C9 O1 . 1.459(2) ?
C9 C10 . 1.533(2) ?
C9 H9A . 0.9800 ?
C10 C11 . 1.543(3) ?
C10 H10A . 0.9700 ?
C10 H10B . 0.9700 ?
C11 C12 . 1.525(3) ?
C11 H11A . 0.9700 ?
C11 H11B . 0.9700 ?
C12 O1 . 1.457(2) ?
C12 C13 . 1.537(2) ?
C12 H12A . 0.9800 ?
C13 C14 . 1.533(2) ?
C13 H13A . 0.9800 ?
C14 O3 . 1.213(2) ?
C14 O5 . 1.294(2) ?
N2 Zn1 4_566 1.9944(14) ?
N4 H4B . 0.8600 ?

loop_
_geom_hbond_atom_site_label_D
_geom_hbond_atom_site_label_H
_geom_hbond_atom_site_label_A
_geom_hbond_site_symmetry_A
_geom_hbond_distance_DH
_geom_hbond_distance_HA
_geom_hbond_distance_DA
_geom_hbond_angle_DHA
N4 H4B O5 3_667 0.86 1.91 2.756(2) 166.9

loop_
_geom_torsion_atom_site_label_1
_geom_torsion_atom_site_label_2
_geom_torsion_atom_site_label_3
_geom_torsion_atom_site_label_4
_geom_torsion_site_symmetry_1
_geom_torsion_site_symmetry_2
_geom_torsion_site_symmetry_3
_geom_torsion_site_symmetry_4
_geom_torsion
_geom_torsion_publ_flag
N4 C1 C2 N3 . . . . -0.5(3) ?
N2 C4 C5 N1 . . . . -0.1(2) ?
O4 C7 C8 C9 . . . . -42.3(2) ?
O2 C7 C8 C9 . . . . 137.10(16) ?
O4 C7 C8 C13 . . . . 71.7(2) ?
O2 C7 C8 C13 . . . . -108.87(17) ?
C7 C8 C9 O1 . . . . 86.39(15) ?
C13 C8 C9 O1 . . . . -35.59(15) ?
C7 C8 C9 C10 . . . . -165.65(14) ?
C13 C8 C9 C10 . . . . 72.37(16) ?
O1 C9 C10 C11 . . . . 33.06(18) ?
C8 C9 C10 C11 . . . . -74.84(18) ?
C9 C10 C11 C12 . . . . 2.0(2) ?
C10 C11 C12 O1 . . . . -36.52(18) ?
C10 C11 C12 C13 . . . . 71.83(19) ?
O1 C12 C13 C14 . . . . -88.49(16) ?
C11 C12 C13 C14 . . . . 163.49(15) ?
O1 C12 C13 C8 . . . . 34.66(16) ?
C11 C12 C13 C8 . . . . -73.36(17) ?
C7 C8 C13 C14 . . . . 0.5(2) ?
C9 C8 C13 C14 . . . . 120.96(15) ?
C7 C8 C13 C12 . . . . -119.84(15) ?
C9 C8 C13 C12 . . . . 0.57(16) ?
C12 C13 C14 O3 . . . . -140.91(18) ?
C8 C13 C14 O3 . . . . 104.4(2) ?
C12 C13 C14 O5 . . . . 36.7(2) ?
C8 C13 C14 O5 . . . . -77.90(19) ?
N2 C6 N1 C5 . . . . 0.4(2) ?
N2 C6 N1 Zn1 . . . . -169.85(12) ?
C4 C5 N1 C6 . . . . -0.2(2) ?
C4 C5 N1 Zn1 . . . . 170.27(13) ?
O2 Zn1 N1 C6 . . . . -105.18(16) ?
N2 Zn1 N1 C6 4_565 . . . 146.15(16) ?
N3 Zn1 N1 C6 . . . . 22.12(17) ?
O2 Zn1 N1 C5 . . . . 86.57(16) ?
N2 Zn1 N1 C5 4_565 . . . -22.11(17) ?
N3 Zn1 N1 C5 . . . . -146.14(15) ?
N1 C6 N2 C4 . . . . -0.5(2) ?
N1 C6 N2 Zn1 . . . 4_566 179.67(12) ?
C5 C4 N2 C6 . . . . 0.3(2) ?
C5 C4 N2 Zn1 . . . 4_566 -179.80(13) ?
N4 C3 N3 C2 . . . . 0.1(2) ?
N4 C3 N3 Zn1 . . . . -171.69(14) ?
C1 C2 N3 C3 . . . . 0.3(3) ?
C1 C2 N3 Zn1 . . . . 171.94(17) ?
O2 Zn1 N3 C3 . . . . 38.44(19) ?
N1 Zn1 N3 C3 . . . . -96.74(18) ?
N2 Zn1 N3 C3 4_565 . . . 144.95(17) ?
O2 Zn1 N3 C2 . . . . -131.53(18) ?
N1 Zn1 N3 C2 . . . . 93.29(19) ?
N2 Zn1 N3 C2 4_565 . . . -25.0(2) ?
N3 C3 N4 C1 . . . . -0.4(3) ?
C2 C1 N4 C3 . . . . 0.5(3) ?
C11 C12 O1 C9 . . . . 57.35(15) ?
C13 C12 O1 C9 . . . . -57.40(14) ?
C11 C12 O1 Zn2 . . . . 176.96(11) ?
C13 C12 O1 Zn2 . . . . 62.21(13) ?
C10 C9 O1 C12 . . . . -55.89(15) ?
C8 C9 O1 C12 . . . . 57.76(14) ?
C10 C9 O1 Zn2 . . . . -173.78(11) ?
C8 C9 O1 Zn2 . . . . -60.13(13) ?
O5 Zn2 O1 C12 3_567 . . . 170.75(10) ?
O5 Zn2 O1 C12 . . . . -9.25(10) ?
O4 Zn2 O1 C12 . . . . -96.91(10) ?
O4 Zn2 O1 C12 3_567 . . . 83.09(10) ?
O5 Zn2 O1 C9 3_567 . . . -81.07(11) ?
O5 Zn2 O1 C9 . . . . 98.93(11) ?
O4 Zn2 O1 C9 . . . . 11.27(11) ?
O4 Zn2 O1 C9 3_567 . . . -168.73(11) ?
O4 C7 O2 Zn1 . . . . -11.7(2) ?
C8 C7 O2 Zn1 . . . . 168.88(11) ?
N1 Zn1 O2 C7 . . . . 61.89(16) ?
N2 Zn1 O2 C7 4_565 . . . 174.51(14) ?
N3 Zn1 O2 C7 . . . . -67.06(15) ?
O2 C7 O4 Zn2 . . . . 159.29(13) ?
C8 C7 O4 Zn2 . . . . -21.3(2) ?
O5 Zn2 O4 C7 3_567 . . . 124.12(14) ?
O5 Zn2 O4 C7 . . . . -55.88(14) ?
O1 Zn2 O4 C7 3_567 . . . -146.73(14) ?
O1 Zn2 O4 C7 . . . . 33.27(14) ?
O3 C14 O5 Zn2 . . . . -150.62(16) ?
C13 C14 O5 Zn2 . . . . 31.8(2) ?
O4 Zn2 O5 C14 . . . . 47.74(14) ?
O4 Zn2 O5 C14 3_567 . . . -132.26(14) ?
O1 Zn2 O5 C14 3_567 . . . 137.88(14) ?
O1 Zn2 O5 C14 . . . . -42.12(14) ?
